data_7237939
loop_
_publ_author_name
'Garc\'ia-Fern\'andez, Alberto'
'Juarez-Perez, Emilio Jose'
'Berm\'udez-Garc\'ia, Juan Manuel'
'Llamas-Saiz, Antonio Luis'
'Artiaga, Ram\'on'
'L\'opez-Beceiro, Jorge Jose'
'Se\~nar\'is-Rodr\'iguez, Mar\'ia Antonia'
'S\'anchez-And\'ujar, Manuel'
'Castro-Garc\'ia, Socorro'

_publ_section_title
;
 Hybrid lead halide [(CH3)2NH2]PbX3 (X = Cl&#x2212; and Br&#x2212;)
 hexagonal perovskites with multiple functional properties
;
_journal_issue 32
_journal_name_full 'Journal of Materials Chemistry C'
_journal_page_first 10008
_journal_paper_doi 10.1039/C9TC03543E
_journal_volume 7
_journal_year 2019
_chemical_formula_moiety 'Cl3 Pb'
_chemical_formula_sum 'Cl3 Pb'
_chemical_formula_weight 313.54
_chemical_name_common 'DMAPbCl3D - T320K'
_space_group_crystal_system hexagonal
_space_group_IT_number 194
_space_group_name_Hall '-P 6c 2c'
_space_group_name_H-M_alt 'P 63/m m c'
_atom_sites_solution_hydrogens difmap
_atom_sites_solution_primary dual
_atom_sites_solution_secondary difmap
_audit_update_record
;
2018-07-13 deposited with the CCDC.	2019-07-23 downloaded from the CCDC.
;
_cell_angle_alpha 90
_cell_angle_beta 90
_cell_angle_gamma 120
_cell_formula_units_Z 4
_cell_length_a 8.3732(3)
_cell_length_b 8.3732(3)
_cell_length_c 13.9808(9)
_cell_measurement_reflns_used 2830
_cell_measurement_temperature 320.(2)
_cell_measurement_theta_max 20.8441
_cell_measurement_theta_min 2.8090
_cell_volume 848.88(7)
_computing_cell_refinement 'SAINT V8.38A (Bruker AXS Inc., 2017)'
_computing_data_collection 'Bruker APEX3 software'
_computing_data_reduction 'SAINT V8.38A (Bruker AXS Inc., 2017)'
_computing_molecular_graphics 'shelXle (C.B. Huebschle, rev 833)'
_computing_structure_refinement 'SHELXL-2016/6 (Sheldrick, 2016)'
_computing_structure_solution 'SHELXT 2014/5 (Sheldrick, 2014)'
_diffrn_ambient_temperature 320.(2)
_diffrn_detector_area_resol_mean 16.6666
_diffrn_measured_fraction_theta_full 1.000
_diffrn_measured_fraction_theta_max 1.000
_diffrn_measurement_device '\k--geometry diffractometer'
_diffrn_measurement_device_type 'Bruker AXS X8 APEX-II'
_diffrn_measurement_method '\f or \w oscillation scans'
_diffrn_radiation_monochromator graphite
_diffrn_radiation_type MoK\a
_diffrn_radiation_wavelength 0.71073
_diffrn_reflns_av_R_equivalents 0.0419
_diffrn_reflns_av_unetI/netI 0.0228
_diffrn_reflns_limit_h_max 0
_diffrn_reflns_limit_h_min -4
_diffrn_reflns_limit_k_max 9
_diffrn_reflns_limit_k_min 0
_diffrn_reflns_limit_l_max 15
_diffrn_reflns_limit_l_min 0
_diffrn_reflns_number 806
_diffrn_reflns_theta_full 23.85
_diffrn_reflns_theta_max 23.85
_diffrn_reflns_theta_min 2.81
_diffrn_source 'sealed x-ray tube'
_diffrn_source_type 'SIEMENS KFN MO 2K-90'
_exptl_absorpt_coefficient_mu 20.702
_exptl_absorpt_correction_T_max 0.51
_exptl_absorpt_correction_T_min 0.10
_exptl_absorpt_correction_type multi-scan
_exptl_absorpt_process_details 'TWINABS - Bruker AXS scaling for twinned crystals - Version 2012/1'
_exptl_crystal_colour 'clear colourless'
_exptl_crystal_density_diffrn 2.453
_exptl_crystal_density_method 'not measured'
_exptl_crystal_description plate
_exptl_crystal_F_000 532
_exptl_crystal_recrystallization_method 'Re-crystallisation from solvent: DMF'
_exptl_crystal_size_max 0.278
_exptl_crystal_size_mid 0.168
_exptl_crystal_size_min 0.038
_refine_diff_density_max 0.467
_refine_diff_density_min -0.670
_refine_ls_extinction_method none
_refine_ls_goodness_of_fit_ref 1.097
_refine_ls_hydrogen_treatment undef
_refine_ls_matrix_type full
_refine_ls_number_parameters 13
_refine_ls_number_reflns 806
_refine_ls_number_restraints 0
_refine_ls_restrained_S_all 1.097
_refine_ls_R_factor_all 0.0653
_refine_ls_R_factor_gt 0.0517
_refine_ls_shift/su_max 0.000
_refine_ls_shift/su_mean 0.000
_refine_ls_structure_factor_coef Fsqd
_refine_ls_weighting_details 'w=1/[\s^2^(Fo^2^)+(0.0877P)^2^+5.0882P] where P=(Fo^2^+2Fc^2^)/3'
_refine_ls_weighting_scheme calc
_refine_ls_wR_factor_gt 0.1458
_refine_ls_wR_factor_ref 0.1580
_reflns_number_gt 655
_reflns_number_total 806
_reflns_threshold_expression 'I > 2\s(I)'
_cod_data_source_file c9tc03543e2.cif
_cod_data_source_block 8_T320K_17CGC005
_cod_depositor_comments
;
The following automatic conversions were performed:

data item '_exptl_absorpt_correction_type' value 'Multi-Scan' was
changed to 'multi-scan' in accordance with the
/home/saulius/struct/COD-crude-data/automatic-downloads/DataCite-retrospective/RSC/depositions/lib/dictionaries/cif_core.dic
dictionary named 'cif_core.dic' version 2.4.2 last updated on
2011-04-26.

Automatic conversion script
Id: cif_fix_values 6909 2019-04-08 15:41:33Z antanas 
;
_cod_original_cell_volume 848.88(8)
_cod_database_code 7237939

loop_
_space_group_symop_operation_xyz
'x, y, z'
'-y, x-y, z'
'-x+y, -x, z'
'-x, -y, z+1/2'
'y, -x+y, z+1/2'
'x-y, x, z+1/2'
'y, x, -z'
'x-y, -y, -z'
'-x, -x+y, -z'
'-y, -x, -z+1/2'
'-x+y, y, -z+1/2'
'x, x-y, -z+1/2'
'-x, -y, -z'
'y, -x+y, -z'
'x-y, x, -z'
'x, y, -z-1/2'
'-y, x-y, -z-1/2'
'-x+y, -x, -z-1/2'
'-y, -x, z'
'-x+y, y, z'
'x, x-y, z'
'y, x, z-1/2'
'x-y, -y, z-1/2'
'-x, -x+y, z-1/2'

loop_
_atom_site_type_symbol
_atom_site_label
_atom_site_fract_x
_atom_site_fract_y
_atom_site_fract_z
_atom_site_U_iso_or_equiv
_atom_site_adp_type
_atom_site_calc_flag
_atom_site_refinement_flags_adp
_atom_site_refinement_flags_occupancy
_atom_site_refinement_flags_posn
_atom_site_occupancy
Pb Pb01 0.333333 0.666667 0.38858(11) 0.0756(8) Uani d T P S 1
Cl Cl02 0.1893(7) 0.8107(7) 0.25 0.150(5) Uani d T P S 1
Cl Cl03 0.5 1.0 0.5 0.208(8) Uani d T P S 1

loop_
_atom_site_aniso_label
_atom_site_aniso_U_11
_atom_site_aniso_U_22
_atom_site_aniso_U_33
_atom_site_aniso_U_12
_atom_site_aniso_U_13
_atom_site_aniso_U_23
Pb01 0.0748(9) 0.0748(9) 0.0772(11) 0.0374(4) 0 0
Cl02 0.184(11) 0.184(11) 0.158(12) 0.147(12) 0 0
Cl03 0.237(15) 0.128(10) 0.22(2) 0.064(5) -0.030(6) -0.061(11)

loop_
_atom_type_symbol
_atom_type_description
_atom_type_scat_dispersion_real
_atom_type_scat_dispersion_imag
_atom_type_scat_source
Cl Cl 0.1484 0.1585 'International Tables Vol C Tables 4.2.6.8 and 6.1.1.4'
Pb Pb -3.3944 10.1111 'International Tables Vol C Tables 4.2.6.8 and 6.1.1.4'

loop_
_geom_angle_atom_site_label_1
_geom_angle_atom_site_label_2
_geom_angle_atom_site_label_3
_geom_angle_site_symmetry_1
_geom_angle_site_symmetry_3
_geom_angle
Cl02 Pb01 Cl02 2_665 3_565 78.8(2)
Cl02 Pb01 Cl02 2_665 . 78.8(2)
Cl02 Pb01 Cl02 3_565 . 78.8(2)
Cl02 Pb01 Cl03 2_665 . 169.96(15)
Cl02 Pb01 Cl03 3_565 . 93.45(10)
Cl02 Pb01 Cl03 . . 93.45(10)
Cl02 Pb01 Cl03 2_665 2_665 93.45(10)
Cl02 Pb01 Cl03 3_565 2_665 169.96(15)
Cl02 Pb01 Cl03 . 2_665 93.45(10)
Cl03 Pb01 Cl03 . 2_665 93.43(4)
Cl02 Pb01 Cl03 2_665 3_565 93.45(9)
Cl02 Pb01 Cl03 3_565 3_565 93.45(9)
Cl02 Pb01 Cl03 . 3_565 169.96(15)
Cl03 Pb01 Cl03 . 3_565 93.43(4)
Cl03 Pb01 Cl03 2_665 3_565 93.43(4)
Pb01 Cl02 Pb01 16_556 . 85.7(3)
Pb01 Cl03 Pb01 . 13_676 180.0

loop_
_geom_bond_atom_site_label_1
_geom_bond_atom_site_label_2
_geom_bond_site_symmetry_2
_geom_bond_distance
Pb01 Cl02 2_665 2.849(8)
Pb01 Cl02 3_565 2.849(7)
Pb01 Cl02 . 2.849(7)
Pb01 Cl03 . 2.8756(9)
Pb01 Cl03 2_665 2.8756(9)
Pb01 Cl03 3_565 2.8756(9)

loop_
_geom_torsion_atom_site_label_1
_geom_torsion_atom_site_label_2
_geom_torsion_atom_site_label_3
_geom_torsion_atom_site_label_4
_geom_torsion_site_symmetry_1
_geom_torsion_site_symmetry_4
_geom_torsion
Cl02 Pb01 Cl02 Pb01 2_665 16_556 -40.33(8)
Cl02 Pb01 Cl02 Pb01 3_565 16_556 40.33(7)
Cl03 Pb01 Cl02 Pb01 . 16_556 133.175(19)
Cl03 Pb01 Cl02 Pb01 2_665 16_556 -133.175(19)
Cl03 Pb01 Cl02 Pb01 3_565 16_556 0.000(2)
